data_1507900
loop_
_publ_author_name
'Xu, Qiu-Lei'
'Li, Hong-Yan'
'Wang, Cheng-Cheng'
'Zhang, Song'
'Li, Tian-Yi'
'Jing, Yi-Ming'
'Zheng, You-Xuan'
'Huang, Wei'
'Zuo, Jing-Lin'
'You, Xiao-Zeng'

_publ_section_title
;
 Synthesis, structure, photophysical and electrochemical properties of
 series of new fac-triscyclometallated iridium complexes with carbazole or
 oxadiazole moieties
;
_journal_name_full
;
Inorganica Chimica Acta
;
_journal_page_first 50
_journal_page_last 57
_journal_paper_doi 10.1016/j.ica.2012.05.010
_journal_volume 391
_journal_year 2012
_chemical_formula_moiety 'C69 H45 Ir N6, C H Cl3, 4(C H2 Cl2)'
_chemical_formula_sum 'C74 H54 Cl11 Ir N6'
_chemical_formula_weight 1609.38
_space_group_IT_number 14
_symmetry_cell_setting monoclinic
_symmetry_space_group_name_Hall '-P 2ybc'
_symmetry_space_group_name_H-M 'P 1 21/c 1'
_atom_sites_solution_hydrogens geom
_atom_sites_solution_primary direct
_atom_sites_solution_secondary difmap
_cell_angle_alpha 90.00
_cell_angle_beta 109.45
_cell_angle_gamma 90.00
_cell_formula_units_Z 4
_cell_length_a 13.877(2)
_cell_length_b 25.106(4)
_cell_length_c 20.836(3)
_cell_measurement_temperature 296(2)
_cell_volume 6844.9(18)
_computing_cell_refinement 'Bruker SMART'
_computing_data_collection 'Bruker SMART'
_computing_data_reduction 'Brucker SAINT'
_computing_molecular_graphics 'Bruker SHELXTL'
_computing_publication_material 'Bruker SHELXTL'
_computing_structure_refinement 'SHELXL-97 (Sheldrick, 1997)'
_computing_structure_solution 'SHELXS-97 (Sheldrick, 1990)'
_diffrn_ambient_temperature 296(2)
_diffrn_measured_fraction_theta_full 0.997
_diffrn_measured_fraction_theta_max 0.997
_diffrn_radiation_monochromator graphite
_diffrn_radiation_source 'fine-focus sealed tube'
_diffrn_radiation_type MoK\a
_diffrn_radiation_wavelength 0.71073
_diffrn_reflns_av_R_equivalents 0.1039
_diffrn_reflns_av_sigmaI/netI 0.0736
_diffrn_reflns_limit_h_max 17
_diffrn_reflns_limit_h_min -16
_diffrn_reflns_limit_k_max 30
_diffrn_reflns_limit_k_min -25
_diffrn_reflns_limit_l_max 21
_diffrn_reflns_limit_l_min -25
_diffrn_reflns_number 36856
_diffrn_reflns_theta_full 26.00
_diffrn_reflns_theta_max 26.00
_diffrn_reflns_theta_min 1.93
_exptl_absorpt_coefficient_mu 2.429
_exptl_absorpt_correction_type none
_exptl_crystal_colour green
_exptl_crystal_density_diffrn 1.562
_exptl_crystal_density_method 'not measured'
_exptl_crystal_description block
_exptl_crystal_F_000 3216
_exptl_crystal_size_max 0.15
_exptl_crystal_size_mid 0.14
_exptl_crystal_size_min 0.10
_refine_diff_density_max 2.565
_refine_diff_density_min -1.623
_refine_diff_density_rms 0.137
_refine_ls_extinction_method none
_refine_ls_goodness_of_fit_ref 1.002
_refine_ls_hydrogen_treatment constr
_refine_ls_matrix_type full
_refine_ls_number_parameters 829
_refine_ls_number_reflns 13412
_refine_ls_number_restraints 0
_refine_ls_restrained_S_all 1.002
_refine_ls_R_factor_all 0.0672
_refine_ls_R_factor_gt 0.0534
_refine_ls_shift/su_max 0.000
_refine_ls_shift/su_mean 0.000
_refine_ls_structure_factor_coef Fsqd
_refine_ls_weighting_details 'calc w=1/[\s^2^(Fo^2^)+(0.0994P)^2^+0.0000P] where P=(Fo^2^+2Fc^2^)/3'
_refine_ls_weighting_scheme calc
_refine_ls_wR_factor_gt 0.1432
_refine_ls_wR_factor_ref 0.1500
_reflns_number_gt 10388
_reflns_number_total 13412
_reflns_threshold_expression >2sigma(I)
_cod_data_source_file ICA-2012-391-50-57-2.cif
_cod_data_source_block 1
_cod_original_cell_volume 6844.6(18)
_cod_original_sg_symbol_H-M 'P 21/c'
_cod_database_code 1507900

loop_
_symmetry_equiv_pos_as_xyz
'x, y, z'
'-x, y+1/2, -z+1/2'
'-x, -y, -z'
'x, -y-1/2, z-1/2'

loop_
_atom_site_label
_atom_site_type_symbol
_atom_site_fract_x
_atom_site_fract_y
_atom_site_fract_z
_atom_site_U_iso_or_equiv
_atom_site_adp_type
_atom_site_occupancy
_atom_site_symmetry_multiplicity
_atom_site_calc_flag
_atom_site_refinement_flags
C13 C 0.1656(4) 0.28953(19) 0.9077(3) 0.0386(11) Uani 1 1 d .
H1A H 0.2365 0.2903 0.9205 0.046 Uiso 1 1 calc R
C92 C 0.1842(4) 0.07949(19) 0.9059(2) 0.0376(11) Uani 1 1 d .
C93 C 0.1182(4) 0.1484(2) 0.8252(2) 0.0401(11) Uani 1 1 d .
H3A H 0.0991 0.1837 0.8146 0.048 Uiso 1 1 calc R
C29 C 0.3694(4) 0.1860(2) 0.9270(3) 0.0445(12) Uani 1 1 d .
H4A H 0.3297 0.1692 0.8873 0.053 Uiso 1 1 calc R
C5 C 0.0108(4) 0.2475(2) 0.9078(2) 0.0388(11) Uani 1 1 d .
C6 C -0.0371(4) 0.2050(2) 0.9345(3) 0.0413(11) Uani 1 1 d .
C46 C 0.1739(4) 0.0436(2) 0.8538(3) 0.0462(12) Uani 1 1 d .
H7A H 0.1928 0.0083 0.8640 0.055 Uiso 1 1 calc R
C50 C 0.1085(4) 0.1130(2) 0.7731(3) 0.0420(11) Uani 1 1 d .
C27 C 0.2260(4) 0.0643(2) 0.9782(2) 0.0391(11) Uani 1 1 d .
C91 C 0.0708(5) 0.1436(2) 0.5948(3) 0.0487(13) Uani 1 1 d .
C14 C 0.2450(5) 0.3777(2) 0.8358(3) 0.0499(13) Uani 1 1 d .
C28 C -0.0115(4) 0.1601(3) 0.6715(3) 0.0495(13) Uani 1 1 d .
C12 C 0.1105(4) 0.3325(2) 0.8719(3) 0.0424(12) Uani 1 1 d .
C48 C 0.1876(5) 0.2334(2) 1.1114(3) 0.0499(13) Uani 1 1 d .
H17A H 0.1200 0.2221 1.0991 0.060 Uiso 1 1 calc R
C57 C 0.1360(5) 0.0597(2) 0.7870(3) 0.0513(14) Uani 1 1 d .
H18A H 0.1289 0.0356 0.7519 0.062 Uiso 1 1 calc R
C11 C 0.0046(5) 0.3323(2) 0.8520(3) 0.0507(14) Uani 1 1 d .
H19A H -0.0330 0.3603 0.8264 0.061 Uiso 1 1 calc R
C66 C 0.2740(4) 0.0941(2) 1.0901(3) 0.0505(13) Uani 1 1 d .
H20A H 0.2810 0.1221 1.1206 0.061 Uiso 1 1 calc R
C67 C -0.0159(5) 0.1692(3) 0.6036(3) 0.0548(15) Uani 1 1 d .
C36 C 0.1262(5) 0.1202(2) 0.6580(3) 0.0478(13) Uani 1 1 d .
C35 C 0.2297(5) 0.2600(3) 1.1721(3) 0.0607(16) Uani 1 1 d .
H23A H 0.1919 0.2665 1.2008 0.073 Uiso 1 1 calc R
C54 C 0.5884(5) 0.1858(3) 0.8026(4) 0.0655(19) Uani 1 1 d .
C26 C 0.5432(5) 0.1330(3) 0.8002(4) 0.0650(18) Uani 1 1 d .
C16 C 0.1416(5) 0.4307(2) 0.8705(3) 0.0539(14) Uani 1 1 d .
C15 C 0.2919(5) 0.3347(3) 0.8144(3) 0.0563(15) Uani 1 1 d .
H28A H 0.2700 0.2998 0.8155 0.068 Uiso 1 1 calc R
C4 C -0.0047(5) 0.1289(2) 1.0022(3) 0.0512(13) Uani 1 1 d .
H29A H 0.0418 0.1041 1.0284 0.061 Uiso 1 1 calc R
C10 C -0.0445(4) 0.2900(2) 0.8705(3) 0.0481(13) Uani 1 1 d .
H30A H -0.1154 0.2900 0.8579 0.058 Uiso 1 1 calc R
C31 C 0.4979(4) 0.1337(3) 0.8513(3) 0.0578(16) Uani 1 1 d .
C32 C -0.0876(6) 0.1782(3) 0.6954(4) 0.0676(19) Uani 1 1 d .
H32A H -0.0854 0.1716 0.7398 0.081 Uiso 1 1 calc R
C9 C -0.1404(4) 0.1993(3) 0.9238(3) 0.0533(14) Uani 1 1 d .
H33A H -0.1866 0.2232 0.8956 0.064 Uiso 1 1 calc R
C34 C 0.3878(4) 0.2258(2) 1.0357(3) 0.0489(13) Uani 1 1 d .
C23 C 0.2121(5) 0.4640(2) 0.8556(3) 0.0575(15) Uani 1 1 d .
C22 C 0.2776(5) 0.4302(2) 0.8325(3) 0.0575(15) Uani 1 1 d .
C37 C 0.5663(4) 0.2155(3) 0.8532(4) 0.0624(17) Uani 1 1 d .
C38 C 0.3390(4) 0.2398(2) 1.0853(3) 0.0457(12) Uani 1 1 d .
C39 C 0.2196(5) 0.0958(3) 0.6683(3) 0.0613(16) Uani 1 1 d .
H39A H 0.2556 0.0804 0.7100 0.074 Uiso 1 1 calc R
C40 C 0.4703(4) 0.1987(3) 0.9351(3) 0.0540(14) Uani 1 1 d .
C41 C 0.2552(5) 0.0129(2) 1.0021(3) 0.0560(14) Uani 1 1 d .
H41A H 0.2489 -0.0148 0.9713 0.067 Uiso 1 1 calc R
C42 C 0.3028(5) 0.0449(3) 1.1151(3) 0.0584(15) Uani 1 1 d .
H42A H 0.3289 0.0395 1.1619 0.070 Uiso 1 1 calc R
C43 C 0.2934(5) 0.0029(3) 1.0711(3) 0.0616(16) Uani 1 1 d .
H43A H 0.3123 -0.0314 1.0875 0.074 Uiso 1 1 calc R
C44 C 0.3828(5) 0.2664(3) 1.1456(3) 0.0639(17) Uani 1 1 d .
H44A H 0.4503 0.2777 1.1573 0.077 Uiso 1 1 calc R
C45 C 0.4489(5) 0.0887(3) 0.8625(4) 0.0645(17) Uani 1 1 d .
H45A H 0.4192 0.0881 0.8965 0.077 Uiso 1 1 calc R
C7 C -0.1058(5) 0.1231(3) 0.9948(4) 0.0629(17) Uani 1 1 d .
H46A H -0.1268 0.0954 1.0166 0.075 Uiso 1 1 calc R
C47 C 0.1110(6) 0.1411(3) 0.5417(3) 0.0642(17) Uani 1 1 d .
H47A H 0.0751 0.1558 0.4995 0.077 Uiso 1 1 calc R
C17 C 0.0679(6) 0.4520(2) 0.8966(3) 0.0643(17) Uani 1 1 d .
H48A H 0.0218 0.4301 0.9078 0.077 Uiso 1 1 calc R
C19 C 0.3724(6) 0.3470(3) 0.7917(4) 0.0733(19) Uani 1 1 d .
H49A H 0.4052 0.3196 0.7772 0.088 Uiso 1 1 calc R
C8 C -0.1760(5) 0.1581(3) 0.9551(4) 0.0664(17) Uani 1 1 d .
H50A H -0.2452 0.1546 0.9491 0.080 Uiso 1 1 calc R
C51 C 0.4879(5) 0.2385(3) 1.0414(3) 0.0595(16) Uani 1 1 d .
H51A H 0.5281 0.2566 1.0800 0.071 Uiso 1 1 calc R
C52 C 0.2577(7) 0.0952(3) 0.6154(4) 0.075(2) Uani 1 1 d .
H52A H 0.3211 0.0797 0.6218 0.090 Uiso 1 1 calc R
C25 C 0.1350(9) 0.5385(3) 0.8894(5) 0.092(3) Uani 1 1 d .
H54A H 0.1306 0.5751 0.8947 0.111 Uiso 1 1 calc R
C55 C 0.4448(5) 0.0445(3) 0.8222(4) 0.075(2) Uani 1 1 d .
H55A H 0.4111 0.0141 0.8289 0.090 Uiso 1 1 calc R
C56 C 0.3291(5) 0.2766(3) 1.1889(3) 0.0649(18) Uani 1 1 d .
H56A H 0.3600 0.2947 1.2295 0.078 Uiso 1 1 calc R
C18 C 0.0671(7) 0.5062(3) 0.9048(4) 0.085(2) Uani 1 1 d .
H57A H 0.0187 0.5213 0.9213 0.103 Uiso 1 1 calc R
C58 C 0.5297(5) 0.2255(3) 0.9925(4) 0.0689(19) Uani 1 1 d .
H58A H 0.5970 0.2345 0.9979 0.083 Uiso 1 1 calc R
C59 C 0.6407(5) 0.2107(5) 0.7627(4) 0.086(3) Uani 1 1 d .
H59A H 0.6575 0.1914 0.7299 0.104 Uiso 1 1 calc R
C60 C 0.5394(6) 0.0896(4) 0.7604(4) 0.083(2) Uani 1 1 d .
H60A H 0.5692 0.0900 0.7265 0.099 Uiso 1 1 calc R
C61 C -0.0960(6) 0.1980(3) 0.5611(4) 0.077(2) Uani 1 1 d .
H61A H -0.0992 0.2054 0.5167 0.092 Uiso 1 1 calc R
C24 C 0.2078(7) 0.5193(3) 0.8669(4) 0.083(2) Uani 1 1 d .
H62A H 0.2552 0.5421 0.8587 0.099 Uiso 1 1 calc R
C63 C 0.2028(7) 0.1173(3) 0.5518(4) 0.076(2) Uani 1 1 d .
H63A H 0.2294 0.1155 0.5164 0.092 Uiso 1 1 calc R
C64 C 0.5933(5) 0.2683(3) 0.8646(5) 0.077(2) Uani 1 1 d .
H64A H 0.5793 0.2877 0.8985 0.092 Uiso 1 1 calc R
C65 C 0.4894(7) 0.0445(4) 0.7723(4) 0.090(3) Uani 1 1 d .
H65A H 0.4862 0.0141 0.7462 0.108 Uiso 1 1 calc R
C20 C 0.4056(6) 0.3987(3) 0.7900(4) 0.079(2) Uani 1 1 d .
H66A H 0.4600 0.4054 0.7745 0.095 Uiso 1 1 calc R
C21 C 0.3593(6) 0.4399(3) 0.8107(4) 0.077(2) Uani 1 1 d .
H67A H 0.3828 0.4745 0.8101 0.092 Uiso 1 1 calc R
C68 C 0.6433(6) 0.2918(4) 0.8226(5) 0.087(3) Uani 1 1 d .
H68A H 0.6614 0.3276 0.8285 0.105 Uiso 1 1 calc R
C69 C 0.6658(6) 0.2628(5) 0.7728(5) 0.096(3) Uani 1 1 d .
H69A H 0.6987 0.2794 0.7460 0.116 Uiso 1 1 calc R
C70 C -0.1674(6) 0.2065(4) 0.6502(5) 0.097(3) Uani 1 1 d .
H70A H -0.2196 0.2195 0.6646 0.116 Uiso 1 1 calc R
C71 C -0.1707(7) 0.2156(4) 0.5850(5) 0.102(3) Uani 1 1 d .
H71A H -0.2256 0.2345 0.5558 0.123 Uiso 1 1 calc R
C2 C 0.1556(4) 0.1332(2) 0.8934(3) 0.0490(13) Uani 1 1 d .
C1 C 0.3259(5) 0.1980(3) 0.9773(3) 0.0554(14) Uani 1 1 d .
C3 C 0.1185(5) 0.2445(2) 0.9254(3) 0.0517(14) Uani 1 1 d .
C100 C 0.9094(9) 0.0307(8) 0.8260(7) 0.194(8) Uani 1 1 d .
H10C H 0.9640 0.0505 0.8176 0.232 Uiso 1 1 calc R
H121 H 0.8917 0.0016 0.7935 0.232 Uiso 1 1 calc R
C101 C 0.5203(9) 0.0995(5) 0.0773(6) 0.125(4) Uani 1 1 d .
H10A H 0.4623 0.0758 0.0695 0.150 Uiso 1 1 calc R
H10B H 0.4955 0.1316 0.0510 0.150 Uiso 1 1 calc R
C102 C 0.9488(15) 0.3263(7) 0.6718(8) 0.184(8) Uani 1 1 d .
H10D H 0.9631 0.3005 0.7084 0.221 Uiso 1 1 calc R
H10E H 0.9376 0.3073 0.6294 0.221 Uiso 1 1 calc R
C125 C 0.7828(13) 0.4559(6) 0.9099(12) 0.211(10) Uani 1 1 d .
H12C H 0.8191 0.4887 0.9294 0.254 Uiso 1 1 calc R
C126 C 0.4832(13) 0.1171(7) 0.4906(10) 0.190(8) Uani 1 1 d .
H12A H 0.4751 0.1044 0.4452 0.228 Uiso 1 1 calc R
H12B H 0.4409 0.1483 0.4880 0.228 Uiso 1 1 calc R
Cl Cl 0.8288(5) 0.4018(3) 0.9376(3) 0.236(2) Uani 1 1 d .
Cl1 Cl 0.9575(2) 0.00353(11) 0.90553(16) 0.1177(9) Uani 1 1 d .
Cl2 Cl 0.8058(3) 0.07164(14) 0.80804(16) 0.1354(11) Uani 1 1 d .
Cl3 Cl 0.5967(5) 0.0726(3) 0.0485(3) 0.316(5) Uani 1 1 d .
Cl4 Cl 0.5621(4) 0.11678(18) 0.16190(19) 0.1739(16) Uani 1 1 d .
Cl5 Cl 1.0466(4) 0.3683(3) 0.68576(19) 0.210(2) Uani 1 1 d .
Cl6 Cl 0.8407(7) 0.3635(5) 0.6677(4) 0.409(8) Uani 1 1 d .
Cl7 Cl 0.4588(9) 0.0679(8) 0.5410(7) 0.548(11) Uani 1 1 d .
Cl8 Cl 0.6058(7) 0.1282(3) 0.5365(7) 0.450(9) Uani 1 1 d .
Cl9 Cl 0.6494(10) 0.4492(5) 0.8993(8) 0.452(8) Uani 1 1 d .
Cl10 Cl 0.7537(8) 0.4418(3) 0.8197(5) 0.324(4) Uani 1 1 d .
Ir1 Ir 0.184320(13) 0.179883(7) 0.976231(9) 0.03381(9) Uani 1 1 d .
N1 N 0.0301(3) 0.16903(17) 0.9732(2) 0.0379(9) Uani 1 1 d .
N3 N 0.2355(3) 0.10471(17) 1.0226(2) 0.0400(9) Uani 1 1 d .
N2 N 0.2407(3) 0.22306(17) 1.0691(2) 0.0427(10) Uani 1 1 d .
N10 N 0.1620(4) 0.37833(17) 0.8592(2) 0.0478(11) Uani 1 1 d .
N16 N 0.5124(4) 0.1827(2) 0.8835(3) 0.0587(14) Uani 1 1 d .
N18 N 0.0750(4) 0.12995(18) 0.7035(2) 0.0471(11) Uani 1 1 d .

loop_
_atom_site_aniso_label
_atom_site_aniso_U_11
_atom_site_aniso_U_22
_atom_site_aniso_U_33
_atom_site_aniso_U_23
_atom_site_aniso_U_13
_atom_site_aniso_U_12
C13 0.035(3) 0.038(3) 0.041(3) -0.002(2) 0.011(2) -0.002(2)
C92 0.037(3) 0.039(3) 0.037(3) 0.001(2) 0.012(2) -0.005(2)
C93 0.039(3) 0.046(3) 0.034(2) 0.003(2) 0.010(2) -0.003(2)
C29 0.037(3) 0.046(3) 0.052(3) -0.004(2) 0.016(2) -0.002(2)
C5 0.033(3) 0.041(3) 0.038(3) -0.002(2) 0.006(2) 0.002(2)
C6 0.036(3) 0.046(3) 0.040(3) -0.006(2) 0.010(2) -0.004(2)
C46 0.059(3) 0.037(3) 0.043(3) 0.003(2) 0.018(2) 0.004(2)
C50 0.048(3) 0.044(3) 0.034(2) 0.001(2) 0.014(2) -0.003(2)
C27 0.037(3) 0.040(3) 0.038(3) 0.005(2) 0.010(2) 0.003(2)
C91 0.062(4) 0.048(3) 0.034(3) -0.001(2) 0.012(2) -0.009(3)
C14 0.051(3) 0.053(3) 0.042(3) 0.003(2) 0.012(3) -0.003(3)
C28 0.045(3) 0.057(3) 0.043(3) 0.006(3) 0.011(2) -0.004(3)
C12 0.044(3) 0.042(3) 0.041(3) 0.001(2) 0.014(2) 0.002(2)
C48 0.049(3) 0.057(3) 0.041(3) 0.000(2) 0.011(2) 0.008(3)
C57 0.068(4) 0.043(3) 0.044(3) -0.008(2) 0.020(3) -0.001(3)
C11 0.049(3) 0.051(3) 0.047(3) 0.010(3) 0.009(3) 0.011(3)
C66 0.050(3) 0.058(3) 0.037(3) 0.001(2) 0.007(2) -0.005(3)
C67 0.048(3) 0.068(4) 0.043(3) 0.011(3) 0.007(3) -0.011(3)
C36 0.064(4) 0.043(3) 0.034(3) -0.002(2) 0.012(2) -0.004(3)
C35 0.073(5) 0.065(4) 0.042(3) -0.002(3) 0.016(3) 0.017(3)
C54 0.029(3) 0.109(6) 0.058(4) 0.011(4) 0.013(3) 0.015(3)
C26 0.037(3) 0.098(5) 0.059(4) 0.006(4) 0.014(3) 0.015(3)
C16 0.068(4) 0.046(3) 0.042(3) 0.007(2) 0.009(3) 0.004(3)
C15 0.058(4) 0.057(3) 0.057(4) 0.004(3) 0.024(3) 0.003(3)
C4 0.048(3) 0.050(3) 0.056(3) 0.006(3) 0.017(3) -0.003(2)
C10 0.034(3) 0.052(3) 0.054(3) 0.000(3) 0.009(2) 0.003(2)
C31 0.033(3) 0.076(4) 0.063(4) -0.002(3) 0.014(3) 0.014(3)
C32 0.055(4) 0.091(5) 0.058(4) 0.012(3) 0.021(3) 0.004(3)
C9 0.031(3) 0.069(4) 0.058(4) 0.006(3) 0.012(3) 0.003(3)
C34 0.037(3) 0.051(3) 0.050(3) -0.006(2) 0.003(2) 0.004(2)
C23 0.076(4) 0.046(3) 0.044(3) 0.010(3) 0.013(3) -0.004(3)
C22 0.065(4) 0.054(3) 0.050(3) 0.008(3) 0.015(3) -0.008(3)
C37 0.029(3) 0.076(4) 0.080(5) 0.016(4) 0.016(3) 0.006(3)
C38 0.041(3) 0.047(3) 0.041(3) -0.005(2) 0.004(2) 0.003(2)
C39 0.073(4) 0.066(4) 0.049(3) 0.003(3) 0.026(3) 0.015(3)
C40 0.038(3) 0.061(3) 0.065(4) -0.004(3) 0.021(3) 0.003(3)
C41 0.063(4) 0.047(3) 0.055(3) 0.004(3) 0.017(3) 0.002(3)
C42 0.061(4) 0.066(4) 0.040(3) 0.014(3) 0.006(3) 0.016(3)
C43 0.069(4) 0.053(4) 0.057(4) 0.020(3) 0.014(3) 0.009(3)
C44 0.052(4) 0.068(4) 0.061(4) -0.014(3) 0.005(3) 0.002(3)
C45 0.050(4) 0.073(4) 0.074(4) -0.006(3) 0.025(3) 0.005(3)
C7 0.057(4) 0.064(4) 0.075(4) 0.004(3) 0.031(3) -0.015(3)
C47 0.078(5) 0.077(4) 0.040(3) 0.004(3) 0.023(3) -0.004(4)
C17 0.073(4) 0.051(4) 0.071(4) 0.003(3) 0.026(3) 0.013(3)
C19 0.069(5) 0.087(5) 0.068(4) -0.005(4) 0.030(4) 0.006(4)
C8 0.042(4) 0.072(4) 0.083(5) 0.000(4) 0.019(3) -0.011(3)
C51 0.044(3) 0.068(4) 0.062(4) -0.023(3) 0.012(3) -0.012(3)
C52 0.091(5) 0.080(5) 0.064(4) 0.009(4) 0.039(4) 0.017(4)
C25 0.133(8) 0.040(4) 0.097(6) 0.001(4) 0.029(6) 0.003(5)
C55 0.057(4) 0.075(5) 0.087(5) -0.010(4) 0.014(4) 0.016(3)
C56 0.067(4) 0.074(4) 0.040(3) -0.016(3) 0.000(3) 0.003(3)
C18 0.099(6) 0.055(4) 0.096(6) -0.003(4) 0.024(5) 0.022(4)
C58 0.033(3) 0.081(5) 0.094(5) -0.022(4) 0.024(3) -0.015(3)
C59 0.043(4) 0.145(8) 0.071(5) 0.036(5) 0.019(3) 0.005(5)
C60 0.053(4) 0.131(7) 0.062(4) -0.021(5) 0.016(3) 0.023(5)
C61 0.065(5) 0.101(5) 0.057(4) 0.027(4) 0.010(3) 0.007(4)
C24 0.104(7) 0.048(4) 0.084(5) 0.009(4) 0.016(5) 0.000(4)
C63 0.097(6) 0.091(5) 0.056(4) 0.001(4) 0.045(4) 0.003(4)
C64 0.039(4) 0.081(5) 0.114(6) 0.015(4) 0.031(4) 0.005(3)
C65 0.071(5) 0.115(7) 0.077(5) -0.028(5) 0.014(4) 0.030(5)
C20 0.072(5) 0.098(6) 0.080(5) 0.006(4) 0.042(4) -0.022(4)
C21 0.083(5) 0.077(5) 0.077(5) 0.013(4) 0.034(4) -0.020(4)
C68 0.047(4) 0.089(6) 0.117(7) 0.030(5) 0.014(4) 0.003(4)
C69 0.049(4) 0.160(10) 0.083(6) 0.039(6) 0.025(4) 0.010(5)
C70 0.058(5) 0.144(8) 0.094(6) 0.032(6) 0.031(4) 0.030(5)
C71 0.071(6) 0.140(8) 0.085(6) 0.047(6) 0.011(5) 0.032(5)
C2 0.044(3) 0.054(3) 0.051(3) 0.006(3) 0.017(3) 0.001(2)
C1 0.051(4) 0.057(3) 0.056(4) 0.001(3) 0.014(3) 0.001(3)
C3 0.056(4) 0.057(3) 0.042(3) -0.006(3) 0.016(3) -0.004(3)
C100 0.068(7) 0.40(3) 0.124(10) -0.005(13) 0.042(7) 0.000(11)
C101 0.103(8) 0.147(10) 0.119(9) 0.017(7) 0.028(7) 0.027(7)
C102 0.24(2) 0.217(18) 0.099(10) -0.022(9) 0.054(12) -0.092(14)
C125 0.140(13) 0.118(11) 0.27(2) 0.050(13) -0.069(13) 0.005(9)
C126 0.125(12) 0.226(18) 0.174(15) 0.035(13) -0.011(11) -0.042(12)
Cl 0.225(6) 0.235(6) 0.237(6) -0.018(5) 0.063(5) 0.038(5)
Cl1 0.0949(18) 0.1186(19) 0.138(2) 0.0237(17) 0.0360(16) -0.0078(14)
Cl2 0.144(3) 0.157(3) 0.110(2) 0.0222(19) 0.0487(19) 0.037(2)
Cl3 0.304(7) 0.472(10) 0.150(4) -0.015(5) 0.048(4) 0.277(8)
Cl4 0.186(4) 0.214(4) 0.127(3) -0.034(3) 0.058(3) -0.048(3)
Cl5 0.194(4) 0.317(7) 0.097(2) -0.016(3) 0.020(3) -0.034(4)
Cl6 0.332(10) 0.698(18) 0.261(8) 0.228(10) 0.182(8) 0.351(12)
Cl7 0.316(12) 0.94(3) 0.515(19) 0.09(2) 0.314(14) 0.076(17)
Cl8 0.237(8) 0.187(6) 0.76(2) 0.072(9) -0.050(11) 0.040(5)
Cl9 0.362(15) 0.433(15) 0.60(2) -0.149(15) 0.217(14) -0.116(12)
Cl10 0.405(12) 0.204(6) 0.311(10) 0.037(6) 0.048(8) -0.084(7)
Ir1 0.03031(13) 0.03804(13) 0.03121(12) 0.00009(7) 0.00773(8) 0.00056(7)
N1 0.034(2) 0.046(2) 0.032(2) -0.0007(17) 0.0104(17) -0.0018(17)
N3 0.036(2) 0.045(2) 0.036(2) 0.0034(19) 0.0083(18) -0.0001(18)
N2 0.048(3) 0.041(2) 0.036(2) -0.0017(18) 0.0087(19) 0.0092(19)
N10 0.055(3) 0.039(2) 0.053(3) 0.006(2) 0.022(2) 0.001(2)
N16 0.046(3) 0.067(3) 0.071(4) -0.001(3) 0.031(3) 0.001(2)
N18 0.050(3) 0.054(3) 0.036(2) 0.005(2) 0.012(2) 0.003(2)

loop_
_atom_type_symbol
_atom_type_description
_atom_type_scat_dispersion_real
_atom_type_scat_dispersion_imag
_atom_type_scat_source
C C 0.0033 0.0016 'International Tables Vol C Tables 4.2.6.8 and 6.1.1.4'
H H 0.0000 0.0000 'International Tables Vol C Tables 4.2.6.8 and 6.1.1.4'
N N 0.0061 0.0033 'International Tables Vol C Tables 4.2.6.8 and 6.1.1.4'
Ir Ir -1.4442 7.9887 'International Tables Vol C Tables 4.2.6.8 and 6.1.1.4'
Cl Cl 0.1484 0.1585 'International Tables Vol C Tables 4.2.6.8 and 6.1.1.4'

loop_
_geom_angle_atom_site_label_1
_geom_angle_atom_site_label_2
_geom_angle_atom_site_label_3
_geom_angle
C12 C13 C3 122.8(5)
C12 C13 H1A 118.6
C3 C13 H1A 118.6
C46 C92 C2 122.1(5)
C46 C92 C27 122.5(5)
C2 C92 C27 115.5(5)
C50 C93 C2 122.3(5)
C50 C93 H3A 118.8
C2 C93 H3A 118.8
C40 C29 C1 121.7(6)
C40 C29 H4A 119.1
C1 C29 H4A 119.1
C10 C5 C3 121.6(5)
C10 C5 C6 122.4(5)
C3 C5 C6 115.9(5)
N1 C6 C9 119.8(5)
N1 C6 C5 113.8(4)
C9 C6 C5 126.4(5)
C57 C46 C92 120.6(5)
C57 C46 H7A 119.7
C92 C46 H7A 119.7
C93 C50 C57 120.5(5)
C93 C50 N18 121.4(5)
C57 C50 N18 118.0(5)
N3 C27 C41 120.1(5)
N3 C27 C92 114.9(4)
C41 C27 C92 125.0(5)
C47 C91 C36 118.9(6)
C47 C91 C67 134.3(6)
C36 C91 C67 106.7(5)
N10 C14 C22 108.9(5)
N10 C14 C15 130.0(5)
C22 C14 C15 121.0(6)
C32 C28 N18 130.3(6)
C32 C28 C67 121.5(6)
N18 C28 C67 108.1(5)
C13 C12 C11 119.8(5)
C13 C12 N10 120.5(5)
C11 C12 N10 119.7(5)
N2 C48 C35 122.5(6)
N2 C48 H17A 118.8
C35 C48 H17A 118.8
C46 C57 C50 118.6(5)
C46 C57 H18A 120.7
C50 C57 H18A 120.7
C10 C11 C12 119.4(5)
C10 C11 H19A 120.3
C12 C11 H19A 120.3
C42 C66 N3 123.0(6)
C42 C66 H20A 118.5
N3 C66 H20A 118.5
C61 C67 C28 119.1(7)
C61 C67 C91 133.5(6)
C28 C67 C91 107.4(5)
N18 C36 C39 129.8(5)
N18 C36 C91 108.7(5)
C39 C36 C91 121.3(6)
C56 C35 C48 117.7(6)
C56 C35 H23A 121.1
C48 C35 H23A 121.1
C37 C54 C59 119.1(8)
C37 C54 C26 108.0(6)
C59 C54 C26 132.7(8)
C60 C26 C31 122.3(8)
C60 C26 C54 132.7(7)
C31 C26 C54 105.0(6)
N10 C16 C23 109.5(6)
N10 C16 C17 129.8(6)
C23 C16 C17 120.7(6)
C19 C15 C14 116.6(6)
C19 C15 H28A 121.7
C14 C15 H28A 121.7
N1 C4 C7 122.4(6)
N1 C4 H29A 118.8
C7 C4 H29A 118.8
C11 C10 C5 120.9(5)
C11 C10 H30A 119.6
C5 C10 H30A 119.6
C45 C31 N16 130.3(6)
C45 C31 C26 119.3(6)
N16 C31 C26 110.3(6)
C28 C32 C70 117.1(7)
C28 C32 H32A 121.5
C70 C32 H32A 121.5
C6 C9 C8 120.7(6)
C6 C9 H33A 119.7
C8 C9 H33A 119.7
C51 C34 C1 119.2(6)
C51 C34 C38 124.8(5)
C1 C34 C38 115.9(5)
C16 C23 C24 118.6(7)
C16 C23 C22 106.8(5)
C24 C23 C22 134.6(7)
C21 C22 C14 119.8(7)
C21 C22 C23 133.5(6)
C14 C22 C23 106.7(5)
C64 C37 N16 130.3(7)
C64 C37 C54 121.7(7)
N16 C37 C54 107.9(6)
N2 C38 C44 118.8(5)
N2 C38 C34 114.4(5)
C44 C38 C34 126.8(6)
C52 C39 C36 118.2(6)
C52 C39 H39A 120.9
C36 C39 H39A 120.9
C58 C40 C29 120.3(6)
C58 C40 N16 120.6(5)
C29 C40 N16 119.2(6)
C43 C41 C27 120.4(6)
C43 C41 H41A 119.8
C27 C41 H41A 119.8
C66 C42 C43 119.7(5)
C66 C42 H42A 120.1
C43 C42 H42A 120.1
C42 C43 C41 118.2(6)
C42 C43 H43A 120.9
C41 C43 H43A 120.9
C38 C44 C56 121.4(6)
C38 C44 H44A 119.3
C56 C44 H44A 119.3
C31 C45 C55 118.5(7)
C31 C45 H45A 120.8
C55 C45 H45A 120.8
C8 C7 C4 119.9(6)
C8 C7 H46A 120.0
C4 C7 H46A 120.0
C63 C47 C91 119.8(6)
C63 C47 H47A 120.1
C91 C47 H47A 120.1
C18 C17 C16 117.3(7)
C18 C17 H48A 121.3
C16 C17 H48A 121.3
C20 C19 C15 122.2(7)
C20 C19 H49A 118.9
C15 C19 H49A 118.9
C7 C8 C9 117.8(6)
C7 C8 H50A 121.1
C9 C8 H50A 121.1
C58 C51 C34 122.7(6)
C58 C51 H51A 118.6
C34 C51 H51A 118.6
C39 C52 C63 121.3(7)
C39 C52 H52A 119.3
C63 C52 H52A 119.3
C24 C25 C18 122.1(8)
C24 C25 H54A 118.9
C18 C25 H54A 118.9
C65 C55 C45 121.4(8)
C65 C55 H55A 119.3
C45 C55 H55A 119.3
C35 C56 C44 119.7(6)
C35 C56 H56A 120.1
C44 C56 H56A 120.1
C25 C18 C17 121.8(8)
C25 C18 H57A 119.1
C17 C18 H57A 119.1
C51 C58 C40 118.8(6)
C51 C58 H58A 120.6
C40 C58 H58A 120.6
C69 C59 C54 119.5(9)
C69 C59 H59A 120.3
C54 C59 H59A 120.3
C26 C60 C65 117.7(8)
C26 C60 H60A 121.2
C65 C60 H60A 121.2
C71 C61 C67 119.0(7)
C71 C61 H61A 120.5
C67 C61 H61A 120.5
C25 C24 C23 119.4(8)
C25 C24 H62A 120.3
C23 C24 H62A 120.3
C47 C63 C52 120.5(6)
C47 C63 H63A 119.8
C52 C63 H63A 119.8
C37 C64 C68 117.2(8)
C37 C64 H64A 121.4
C68 C64 H64A 121.4
C55 C65 C60 120.7(8)
C55 C65 H65A 119.6
C60 C65 H65A 119.6
C21 C20 C19 120.5(7)
C21 C20 H66A 119.7
C19 C20 H66A 119.7
C20 C21 C22 119.9(7)
C20 C21 H67A 120.1
C22 C21 H67A 120.1
C69 C68 C64 121.6(9)
C69 C68 H68A 119.2
C64 C68 H68A 119.2
C59 C69 C68 120.9(8)
C59 C69 H69A 119.5
C68 C69 H69A 119.5
C71 C70 C32 121.1(8)
C71 C70 H70A 119.4
C32 C70 H70A 119.4
C70 C71 C61 122.2(7)
C70 C71 H71A 118.9
C61 C71 H71A 118.9
C93 C2 C92 115.9(5)
C93 C2 Ir1 128.0(4)
C92 C2 Ir1 115.8(4)
C29 C1 C34 117.3(6)
C29 C1 Ir1 127.2(5)
C34 C1 Ir1 115.5(5)
C13 C3 C5 115.4(5)
C13 C3 Ir1 128.4(4)
C5 C3 Ir1 116.1(4)
Cl2 C100 Cl1 118.8(7)
Cl2 C100 H10C 107.6
Cl1 C100 H10C 107.6
Cl2 C100 H121 107.6
Cl1 C100 H121 107.6
H10C C100 H121 107.1
Cl3 C101 Cl4 118.1(7)
Cl3 C101 H10A 107.8
Cl4 C101 H10A 107.8
Cl3 C101 H10B 107.8
Cl4 C101 H10B 107.8
H10A C101 H10B 107.1
Cl5 C102 Cl6 107.9(11)
Cl5 C102 H10D 110.1
Cl6 C102 H10D 110.1
Cl5 C102 H10E 110.1
Cl6 C102 H10E 110.1
H10D C102 H10E 108.4
Cl C125 Cl9 104.3(12)
Cl C125 Cl10 97.9(13)
Cl9 C125 Cl10 89.4(9)
Cl C125 H12C 119.8
Cl9 C125 H12C 119.8
Cl10 C125 H12C 119.8
Cl8 C126 Cl7 98.1(10)
Cl8 C126 H12A 112.1
Cl7 C126 H12A 112.1
Cl8 C126 H12B 112.1
Cl7 C126 H12B 112.1
H12A C126 H12B 109.8
C3 Ir1 C1 95.5(3)
C3 Ir1 C2 95.4(2)
C1 Ir1 C2 93.1(2)
C3 Ir1 N2 91.91(19)
C1 Ir1 N2 79.2(2)
C2 Ir1 N2 169.9(2)
C3 Ir1 N3 171.8(2)
C1 Ir1 N3 91.1(2)
C2 Ir1 N3 79.29(19)
N2 Ir1 N3 94.19(16)
C3 Ir1 N1 79.0(2)
C1 Ir1 N1 174.1(2)
C2 Ir1 N1 89.5(2)
N2 Ir1 N1 98.82(17)
N3 Ir1 N1 94.58(16)
C4 N1 C6 119.3(5)
C4 N1 Ir1 126.0(4)
C6 N1 Ir1 114.6(3)
C27 N3 C66 118.6(5)
C27 N3 Ir1 114.5(3)
C66 N3 Ir1 126.9(4)
C48 N2 C38 120.0(5)
C48 N2 Ir1 125.2(4)
C38 N2 Ir1 114.8(3)
C16 N10 C14 108.0(5)
C16 N10 C12 126.4(5)
C14 N10 C12 125.5(4)
C31 N16 C37 108.7(6)
C31 N16 C40 125.4(5)
C37 N16 C40 125.7(6)
C36 N18 C28 109.0(4)
C36 N18 C50 125.0(5)
C28 N18 C50 125.9(5)

loop_
_geom_bond_atom_site_label_1
_geom_bond_atom_site_label_2
_geom_bond_distance
C13 C12 1.388(7)
C13 C3 1.416(7)
C13 H1A 0.9300
C92 C46 1.381(7)
C92 C2 1.406(8)
C92 C27 1.472(7)
C93 C50 1.375(7)
C93 C2 1.393(7)
C93 H3A 0.9300
C29 C40 1.390(8)
C29 C1 1.405(8)
C29 H4A 0.9300
C5 C10 1.391(7)
C5 C3 1.417(8)
C5 C6 1.462(7)
C6 N1 1.355(7)
C6 C9 1.383(7)
C46 C57 1.375(8)
C46 H7A 0.9300
C50 C57 1.394(7)
C50 N18 1.432(6)
C27 N3 1.350(6)
C27 C41 1.393(7)
C91 C47 1.397(8)
C91 C36 1.412(8)
C91 C67 1.428(9)
C14 N10 1.393(8)
C14 C22 1.402(8)
C14 C15 1.407(8)
C28 C32 1.386(9)
C28 N18 1.387(7)
C28 C67 1.413(8)
C12 C11 1.388(8)
C12 N10 1.424(7)
C48 N2 1.350(7)
C48 C35 1.377(8)
C48 H17A 0.9300
C57 H18A 0.9300
C11 C10 1.383(8)
C11 H19A 0.9300
C66 C42 1.348(8)
C66 N3 1.354(7)
C66 H20A 0.9300
C67 C61 1.375(9)
C36 N18 1.384(7)
C36 C39 1.384(9)
C35 C56 1.370(10)
C35 H23A 0.9300
C54 C37 1.408(10)
C54 C59 1.418(10)
C54 C26 1.458(10)
C26 C60 1.359(11)
C26 C31 1.405(9)
C16 N10 1.382(7)
C16 C23 1.398(9)
C16 C17 1.414(9)
C15 C19 1.384(10)
C15 H28A 0.9300
C4 N1 1.345(7)
C4 C7 1.368(8)
C4 H29A 0.9300
C10 H30A 0.9300
C31 C45 1.378(9)
C31 N16 1.384(8)
C32 C70 1.388(10)
C32 H32A 0.9300
C9 C8 1.398(10)
C9 H33A 0.9300
C34 C51 1.392(8)
C34 C1 1.417(8)
C34 C38 1.455(8)
C23 C24 1.412(9)
C23 C22 1.438(9)
C22 C21 1.376(10)
C37 C64 1.376(10)
C37 N16 1.395(8)
C38 N2 1.357(7)
C38 C44 1.371(8)
C39 C52 1.372(9)
C39 H39A 0.9300
C40 C58 1.379(9)
C40 N16 1.443(8)
C41 C43 1.381(8)
C41 H41A 0.9300
C42 C43 1.375(9)
C42 H42A 0.9300
C43 H43A 0.9300
C44 C56 1.373(9)
C44 H44A 0.9300
C45 C55 1.383(9)
C45 H45A 0.9300
C7 C8 1.367(10)
C7 H46A 0.9300
C47 C63 1.359(10)
C47 H47A 0.9300
C17 C18 1.372(9)
C17 H48A 0.9300
C19 C20 1.382(11)
C19 H49A 0.9300
C8 H50A 0.9300
C51 C58 1.370(9)
C51 H51A 0.9300
C52 C63 1.404(10)
C52 H52A 0.9300
C25 C24 1.339(13)
C25 C18 1.360(12)
C25 H54A 0.9300
C55 C65 1.376(12)
C55 H55A 0.9300
C56 H56A 0.9300
C18 H57A 0.9300
C58 H58A 0.9300
C59 C69 1.351(13)
C59 H59A 0.9300
C60 C65 1.391(13)
C60 H60A 0.9300
C61 C71 1.364(12)
C61 H61A 0.9300
C24 H62A 0.9300
C63 H63A 0.9300
C64 C68 1.414(11)
C64 H64A 0.9300
C65 H65A 0.9300
C20 C21 1.361(11)
C20 H66A 0.9300
C21 H67A 0.9300
C68 C69 1.386(13)
C68 H68A 0.9300
C69 H69A 0.9300
C70 C71 1.363(11)
C70 H70A 0.9300
C71 H71A 0.9300
C2 Ir1 2.013(6)
C1 Ir1 2.010(6)
C3 Ir1 1.986(6)
C100 Cl2 1.705(15)
C100 Cl1 1.709(15)
C100 H10C 0.9700
C100 H121 0.9700
C101 Cl3 1.538(12)
C101 Cl4 1.717(12)
C101 H10A 0.9700
C101 H10B 0.9700
C102 Cl5 1.667(15)
C102 Cl6 1.74(2)
C102 H10D 0.9700
C102 H10E 0.9700
C125 Cl 1.529(14)
C125 Cl9 1.80(2)
C125 Cl10 1.82(2)
C125 H12C 0.9800
C126 Cl8 1.675(15)
C126 Cl7 1.72(2)
C126 H12A 0.9700
C126 H12B 0.9700
Ir1 N2 2.127(4)
Ir1 N3 2.131(4)
Ir1 N1 2.138(4)

loop_
_geom_torsion_atom_site_label_1
_geom_torsion_atom_site_label_2
_geom_torsion_atom_site_label_3
_geom_torsion_atom_site_label_4
_geom_torsion
C10 C5 C6 N1 -175.9(5)
C3 C5 C6 N1 0.8(7)
C10 C5 C6 C9 3.8(9)
C3 C5 C6 C9 -179.5(6)
C2 C92 C46 C57 0.8(8)
C27 C92 C46 C57 -179.0(5)
C2 C93 C50 C57 0.2(8)
C2 C93 C50 N18 -176.7(5)
C46 C92 C27 N3 176.9(5)
C2 C92 C27 N3 -2.9(7)
C46 C92 C27 C41 -2.8(8)
C2 C92 C27 C41 177.4(5)
C3 C13 C12 C11 -0.2(8)
C3 C13 C12 N10 175.9(5)
C92 C46 C57 C50 0.2(9)
C93 C50 C57 C46 -0.7(9)
N18 C50 C57 C46 176.3(5)
C13 C12 C11 C10 2.7(9)
N10 C12 C11 C10 -173.5(5)
C32 C28 C67 C61 2.1(10)
N18 C28 C67 C61 179.5(6)
C32 C28 C67 C91 -177.4(6)
N18 C28 C67 C91 0.0(7)
C47 C91 C67 C61 5.3(13)
C36 C91 C67 C61 179.9(8)
C47 C91 C67 C28 -175.3(7)
C36 C91 C67 C28 -0.7(7)
C47 C91 C36 N18 176.8(5)
C67 C91 C36 N18 1.2(6)
C47 C91 C36 C39 1.0(9)
C67 C91 C36 C39 -174.6(6)
N2 C48 C35 C56 0.5(9)
C37 C54 C26 C60 178.4(7)
C59 C54 C26 C60 2.8(13)
C37 C54 C26 C31 -1.4(7)
C59 C54 C26 C31 -177.0(7)
N10 C14 C15 C19 178.2(6)
C22 C14 C15 C19 1.3(9)
C12 C11 C10 C5 -1.1(9)
C3 C5 C10 C11 -3.1(8)
C6 C5 C10 C11 173.4(5)
C60 C26 C31 C45 0.8(10)
C54 C26 C31 C45 -179.4(6)
C60 C26 C31 N16 -179.5(6)
C54 C26 C31 N16 0.3(7)
N18 C28 C32 C70 -178.0(7)
C67 C28 C32 C70 -1.3(11)
N1 C6 C9 C8 2.8(9)
C5 C6 C9 C8 -176.8(6)
N10 C16 C23 C24 -177.0(6)
C17 C16 C23 C24 -0.3(9)
N10 C16 C23 C22 1.4(7)
C17 C16 C23 C22 178.0(6)
N10 C14 C22 C21 180.0(6)
C15 C14 C22 C21 -2.6(9)
N10 C14 C22 C23 0.6(7)
C15 C14 C22 C23 178.0(6)
C16 C23 C22 C21 179.5(7)
C24 C23 C22 C21 -2.5(13)
C16 C23 C22 C14 -1.2(7)
C24 C23 C22 C14 176.8(7)
C59 C54 C37 C64 0.6(10)
C26 C54 C37 C64 -175.7(6)
C59 C54 C37 N16 178.3(6)
C26 C54 C37 N16 2.0(7)
C51 C34 C38 N2 -179.8(6)
C1 C34 C38 N2 1.5(7)
C51 C34 C38 C44 -1.6(10)
C1 C34 C38 C44 179.8(6)
N18 C36 C39 C52 -174.5(6)
C91 C36 C39 C52 0.3(10)
C1 C29 C40 C58 -2.4(10)
C1 C29 C40 N16 176.5(5)
N3 C27 C41 C43 0.5(9)
C92 C27 C41 C43 -179.9(6)
N3 C66 C42 C43 0.0(10)
C66 C42 C43 C41 0.6(10)
C27 C41 C43 C42 -0.8(10)
N2 C38 C44 C56 -0.7(9)
C34 C38 C44 C56 -178.9(6)
N16 C31 C45 C55 179.5(6)
C26 C31 C45 C55 -0.8(9)
N1 C4 C7 C8 1.8(10)
C36 C91 C47 C63 -1.0(10)
C67 C91 C47 C63 173.1(7)
N10 C16 C17 C18 177.7(7)
C23 C16 C17 C18 1.7(10)
C14 C15 C19 C20 0.0(11)
C4 C7 C8 C9 -0.6(11)
C6 C9 C8 C7 -1.7(11)
C1 C34 C51 C58 0.3(10)
C38 C34 C51 C58 -178.4(6)
C36 C39 C52 C63 -1.6(11)
C31 C45 C55 C65 0.8(11)
C48 C35 C56 C44 -0.1(10)
C38 C44 C56 C35 0.2(10)
C24 C25 C18 C17 -1.5(15)
C16 C17 C18 C25 -0.9(12)
C34 C51 C58 C40 0.1(11)
C29 C40 C58 C51 0.9(11)
N16 C40 C58 C51 -178.0(6)
C37 C54 C59 C69 -1.7(10)
C26 C54 C59 C69 173.5(7)
C31 C26 C60 C65 -0.7(11)
C54 C26 C60 C65 179.6(7)
C28 C67 C61 C71 -2.1(12)
C91 C67 C61 C71 177.2(8)
C18 C25 C24 C23 3.0(14)
C16 C23 C24 C25 -2.0(11)
C22 C23 C24 C25 -179.8(8)
C91 C47 C63 C52 -0.2(12)
C39 C52 C63 C47 1.6(12)
N16 C37 C64 C68 -176.3(7)
C54 C37 C64 C68 0.8(10)
C45 C55 C65 C60 -0.7(12)
C26 C60 C65 C55 0.6(11)
C15 C19 C20 C21 -0.1(12)
C19 C20 C21 C22 -1.1(12)
C14 C22 C21 C20 2.4(11)
C23 C22 C21 C20 -178.4(7)
C37 C64 C68 C69 -1.1(11)
C54 C59 C69 C68 1.5(12)
C64 C68 C69 C59 0.0(12)
C28 C32 C70 C71 0.6(14)
C32 C70 C71 C61 -0.7(17)
C67 C61 C71 C70 1.4(16)
C50 C93 C2 C92 0.7(8)
C50 C93 C2 Ir1 175.4(4)
C46 C92 C2 C93 -1.2(8)
C27 C92 C2 C93 178.6(5)
C46 C92 C2 Ir1 -176.6(4)
C27 C92 C2 Ir1 3.2(6)
C40 C29 C1 C34 2.7(9)
C40 C29 C1 Ir1 -177.0(5)
C51 C34 C1 C29 -1.6(9)
C38 C34 C1 C29 177.2(5)
C51 C34 C1 Ir1 178.1(5)
C38 C34 C1 Ir1 -3.1(7)
C12 C13 C3 C5 -3.7(8)
C12 C13 C3 Ir1 -179.8(4)
C10 C5 C3 C13 5.3(7)
C6 C5 C3 C13 -171.4(5)
C10 C5 C3 Ir1 -178.1(4)
C6 C5 C3 Ir1 5.2(6)
C13 C3 Ir1 C1 -8.1(5)
C5 C3 Ir1 C1 175.8(4)
C13 C3 Ir1 C2 -101.8(5)
C5 C3 Ir1 C2 82.1(4)
C13 C3 Ir1 N2 71.2(5)
C5 C3 Ir1 N2 -104.9(4)
C13 C3 Ir1 N3 -150.8(11)
C5 C3 Ir1 N3 33.1(16)
C13 C3 Ir1 N1 169.8(5)
C5 C3 Ir1 N1 -6.3(4)
C29 C1 Ir1 C3 -86.8(6)
C34 C1 Ir1 C3 93.5(5)
C29 C1 Ir1 C2 8.9(6)
C34 C1 Ir1 C2 -170.8(5)
C29 C1 Ir1 N2 -177.7(6)
C34 C1 Ir1 N2 2.6(4)
C29 C1 Ir1 N3 88.3(6)
C34 C1 Ir1 N3 -91.5(5)
C29 C1 Ir1 N1 -107.2(19)
C34 C1 Ir1 N1 73(2)
C93 C2 Ir1 C3 9.7(5)
C92 C2 Ir1 C3 -175.6(4)
C93 C2 Ir1 C1 -86.1(5)
C92 C2 Ir1 C1 88.6(4)
C93 C2 Ir1 N2 -126.2(10)
C92 C2 Ir1 N2 48.5(13)
C93 C2 Ir1 N3 -176.6(5)
C92 C2 Ir1 N3 -1.9(4)
C93 C2 Ir1 N1 88.6(5)
C92 C2 Ir1 N1 -96.7(4)
C7 C4 N1 C6 -0.7(9)
C7 C4 N1 Ir1 -176.2(5)
C9 C6 N1 C4 -1.6(8)
C5 C6 N1 C4 178.1(5)
C9 C6 N1 Ir1 174.4(4)
C5 C6 N1 Ir1 -5.9(5)
C3 Ir1 N1 C4 -177.5(5)
C1 Ir1 N1 C4 -156.8(19)
C2 Ir1 N1 C4 86.9(5)
N2 Ir1 N1 C4 -87.2(5)
N3 Ir1 N1 C4 7.7(5)
C3 Ir1 N1 C6 6.8(4)
C1 Ir1 N1 C6 28(2)
C2 Ir1 N1 C6 -88.8(4)
N2 Ir1 N1 C6 97.1(4)
N3 Ir1 N1 C6 -168.0(4)
C41 C27 N3 C66 0.2(8)
C92 C27 N3 C66 -179.6(5)
C41 C27 N3 Ir1 -179.0(4)
C92 C27 N3 Ir1 1.3(6)
C42 C66 N3 C27 -0.4(9)
C42 C66 N3 Ir1 178.6(5)
C3 Ir1 N3 C27 50.2(15)
C1 Ir1 N3 C27 -92.7(4)
C2 Ir1 N3 C27 0.3(4)
N2 Ir1 N3 C27 -171.9(4)
N1 Ir1 N3 C27 88.9(4)
C3 Ir1 N3 C66 -128.9(13)
C1 Ir1 N3 C66 88.3(5)
C2 Ir1 N3 C66 -178.8(5)
N2 Ir1 N3 C66 9.0(5)
N1 Ir1 N3 C66 -90.2(5)
C35 C48 N2 C38 -1.1(8)
C35 C48 N2 Ir1 177.7(4)
C44 C38 N2 C48 1.1(8)
C34 C38 N2 C48 179.5(5)
C44 C38 N2 Ir1 -177.7(4)
C34 C38 N2 Ir1 0.7(6)
C3 Ir1 N2 C48 84.2(5)
C1 Ir1 N2 C48 179.4(5)
C2 Ir1 N2 C48 -139.7(11)
N3 Ir1 N2 C48 -90.3(4)
N1 Ir1 N2 C48 5.0(4)
C3 Ir1 N2 C38 -97.0(4)
C1 Ir1 N2 C38 -1.8(4)
C2 Ir1 N2 C38 39.1(13)
N3 Ir1 N2 C38 88.5(4)
N1 Ir1 N2 C38 -176.2(4)
C23 C16 N10 C14 -1.0(6)
C17 C16 N10 C14 -177.3(6)
C23 C16 N10 C12 176.5(5)
C17 C16 N10 C12 0.2(10)
C22 C14 N10 C16 0.3(6)
C15 C14 N10 C16 -176.9(6)
C22 C14 N10 C12 -177.2(5)
C15 C14 N10 C12 5.6(10)
C13 C12 N10 C16 -131.1(6)
C11 C12 N10 C16 45.1(8)
C13 C12 N10 C14 46.0(8)
C11 C12 N10 C14 -137.9(6)
C45 C31 N16 C37 -179.5(6)
C26 C31 N16 C37 0.9(7)
C45 C31 N16 C40 -4.9(11)
C26 C31 N16 C40 175.5(6)
C64 C37 N16 C31 175.6(7)
C54 C37 N16 C31 -1.8(7)
C64 C37 N16 C40 1.1(11)
C54 C37 N16 C40 -176.3(6)
C58 C40 N16 C31 136.2(7)
C29 C40 N16 C31 -42.7(9)
C58 C40 N16 C37 -50.1(9)
C29 C40 N16 C37 131.0(7)
C39 C36 N18 C28 174.1(6)
C91 C36 N18 C28 -1.2(6)
C39 C36 N18 C50 -3.9(9)
C91 C36 N18 C50 -179.2(5)
C32 C28 N18 C36 177.8(7)
C67 C28 N18 C36 0.8(7)
C32 C28 N18 C50 -4.2(10)
C67 C28 N18 C50 178.7(5)
C93 C50 N18 C36 126.9(6)
C57 C50 N18 C36 -50.1(8)
C93 C50 N18 C28 -50.8(8)
C57 C50 N18 C28 132.3(6)
